data_7156724
loop_
_publ_author_name
'Arupula, Sanjeeva Kumar'
'Gudimella, Santosh K.'
'Guin, Soumitra'
'Mobin, Shaikh M.'
'Samanta, Sampak'

_publ_section_title
;
 Chemoselective cyclization of N-sulfonyl ketimines with ethenesulfonyl
 fluorides: access to trans-cyclopropanes and fused-dihydropyrroles.
;
_journal_issue 13
_journal_name_full 'Organic &amp; biomolecular chemistry'
_journal_page_first 3451
_journal_page_last 3461
_journal_paper_doi 10.1039/c9ob00433e
_journal_volume 17
_journal_year 2019
_chemical_formula_sum 'C40 H30 N2 O6 S2'
_chemical_formula_weight 698.78
_space_group_crystal_system triclinic
_space_group_IT_number 2
_space_group_name_Hall '-P 1'
_space_group_name_H-M_alt 'P -1'
_symmetry_space_group_name_Hall '-P 1'
_symmetry_space_group_name_H-M 'P -1'
_atom_sites_solution_hydrogens geom
_audit_creation_method SHELXL-2014/7
_audit_update_record
;
2018-11-24 deposited with the CCDC.    2019-03-07 downloaded from the CCDC.
;
_cell_angle_alpha 94.466(7)
_cell_angle_beta 93.734(7)
_cell_angle_gamma 95.165(7)
_cell_formula_units_Z 2
_cell_length_a 8.4665(8)
_cell_length_b 9.9099(8)
_cell_length_c 20.0858(16)
_cell_measurement_reflns_used 3147
_cell_measurement_temperature 293(2)
_cell_measurement_theta_max 23.7140
_cell_measurement_theta_min 3.3800
_cell_volume 1668.9(2)
_computing_cell_refinement 'CrysAlis RED, Oxford Diffraction Ltd.,'
_computing_data_collection 'CrysAlis CCD, Oxford Diffraction Ltd.,'
_computing_data_reduction 'CrysAlis RED, Oxford Diffraction Ltd.,'
_computing_molecular_graphics Ortep3
_computing_publication_material Shelx97
_computing_structure_refinement 'SHELXL-2014/7 (Sheldrick, 2014)'
_computing_structure_solution 'SHELXS-97 (Sheldrick, 1997)'
_diffrn_ambient_temperature 293(2)
_diffrn_detector_area_resol_mean 15.9948
_diffrn_measured_fraction_theta_full 0.999
_diffrn_measured_fraction_theta_max 0.863
_diffrn_measurement_device_type 'OXFORD DIFFRACTION SUPER NOVA'
_diffrn_measurement_method \w/q-scan
_diffrn_radiation_monochromator graphite
_diffrn_radiation_source 'Micro-Focus (Mo) X-ray Source'
_diffrn_radiation_type MoK\a
_diffrn_radiation_wavelength 0.71073
_diffrn_reflns_av_R_equivalents 0.0545
_diffrn_reflns_av_unetI/netI 0.0977
_diffrn_reflns_Laue_measured_fraction_full 0.999
_diffrn_reflns_Laue_measured_fraction_max 0.863
_diffrn_reflns_limit_h_max 11
_diffrn_reflns_limit_h_min -11
_diffrn_reflns_limit_k_max 12
_diffrn_reflns_limit_k_min -13
_diffrn_reflns_limit_l_max 27
_diffrn_reflns_limit_l_min -26
_diffrn_reflns_number 15475
_diffrn_reflns_point_group_measured_fraction_full 0.999
_diffrn_reflns_point_group_measured_fraction_max 0.863
_diffrn_reflns_theta_full 25.242
_diffrn_reflns_theta_max 28.833
_diffrn_reflns_theta_min 3.027
_exptl_absorpt_coefficient_mu 0.213
_exptl_absorpt_correction_T_max 1.00000
_exptl_absorpt_correction_T_min 0.64701
_exptl_absorpt_correction_type multi-scan
_exptl_absorpt_process_details
;
CrysAlisPro, Agilent Technologies,
Version 1.171.37.35 (release 13-08-2014 CrysAlis171 .NET)
(compiled Aug 13 2014,18:06:01)
Empirical absorption correction using spherical harmonics,
 implemented in SCALE3 ABSPACK scaling algorithm.
;
_exptl_crystal_colour colourless
_exptl_crystal_density_diffrn 1.391
_exptl_crystal_density_method 'not measured'
_exptl_crystal_description block
_exptl_crystal_F_000 728
_exptl_crystal_size_max 0.320
_exptl_crystal_size_mid 0.260
_exptl_crystal_size_min 0.210
_refine_diff_density_max 0.231
_refine_diff_density_min -0.361
_refine_diff_density_rms 0.054
_refine_ls_extinction_method none
_refine_ls_goodness_of_fit_ref 1.034
_refine_ls_hydrogen_treatment constr
_refine_ls_matrix_type full
_refine_ls_number_parameters 451
_refine_ls_number_reflns 7546
_refine_ls_number_restraints 0
_refine_ls_restrained_S_all 1.034
_refine_ls_R_factor_all 0.1371
_refine_ls_R_factor_gt 0.0664
_refine_ls_shift/su_max 0.000
_refine_ls_shift/su_mean 0.000
_refine_ls_structure_factor_coef Fsqd
_refine_ls_weighting_details 'w=1/[\s^2^(Fo^2^)+(0.0579P)^2^+0.2871P] where P=(Fo^2^+2Fc^2^)/3'
_refine_ls_weighting_scheme calc
_refine_ls_wR_factor_gt 0.1426
_refine_ls_wR_factor_ref 0.1849
_reflns_Friedel_coverage 0.000
_reflns_number_gt 3918
_reflns_number_total 7546
_reflns_threshold_expression 'I > 2\s(I)'
_cod_data_source_file c9ob00433e2.cif
_cod_data_source_block shelx
_cod_depositor_comments 'Adding full bibliography for 7156724--7156726.cif.'
_cod_database_code 7156724
_shelx_shelxl_version_number 2014/7
_shelx_space_group_comment
;
The symmetry employed for this shelxl refinement is uniquely defined
by the following loop, which should always be used as a source of
symmetry information in preference to the above space-group names.
They are only intended as comments.
;
_shelx_estimated_absorpt_t_min 0.935
_shelx_estimated_absorpt_t_max 0.957

loop_
_space_group_symop_operation_xyz
'x, y, z'
'-x, -y, -z'

loop_
_atom_site_label
_atom_site_type_symbol
_atom_site_fract_x
_atom_site_fract_y
_atom_site_fract_z
_atom_site_U_iso_or_equiv
_atom_site_adp_type
_atom_site_occupancy
_atom_site_site_symmetry_order
_atom_site_calc_flag
_atom_site_refinement_flags_posn
_atom_site_refinement_flags_adp
S1 S -0.30562(11) 0.12439(8) 0.48722(4) 0.0470(3) Uani 1 1 d . .
S2 S 0.30341(12) 0.64127(9) 0.89452(5) 0.0557(3) Uani 1 1 d . .
O1 O -0.1809(3) 0.2429(2) 0.46596(11) 0.0460(6) Uani 1 1 d . .
O2 O -0.2201(3) 0.0079(2) 0.48498(12) 0.0623(7) Uani 1 1 d . .
O3 O -0.4478(3) 0.1231(2) 0.44571(12) 0.0612(7) Uani 1 1 d . .
O4 O 0.3295(3) 0.7628(2) 0.95297(11) 0.0546(6) Uani 1 1 d . .
O5 O 0.3546(4) 0.5271(3) 0.92487(14) 0.0819(9) Uani 1 1 d . .
O6 O 0.1439(3) 0.6373(3) 0.86727(14) 0.0751(8) Uani 1 1 d . .
N1 N -0.3351(3) 0.1703(3) 0.56356(14) 0.0488(7) Uani 1 1 d . .
N2 N 0.4231(3) 0.6854(3) 0.83902(14) 0.0521(8) Uani 1 1 d . .
C1 C -0.2172(4) 0.3762(3) 0.48225(16) 0.0392(8) Uani 1 1 d . .
C2 C -0.1657(4) 0.4715(3) 0.43781(16) 0.0409(8) Uani 1 1 d . .
C3 C -0.0942(4) 0.4361(4) 0.37821(18) 0.0510(9) Uani 1 1 d . .
H3 H -0.0756 0.3463 0.3671 0.061 Uiso 1 1 calc R U
C4 C -0.0522(5) 0.5345(4) 0.3369(2) 0.0638(11) Uani 1 1 d . .
H4 H -0.0084 0.5109 0.2968 0.077 Uiso 1 1 calc R U
C5 C -0.0748(5) 0.6701(4) 0.3543(2) 0.0685(11) Uani 1 1 d . .
H5 H -0.0433 0.7360 0.3261 0.082 Uiso 1 1 calc R U
C6 C -0.1411(5) 0.7075(4) 0.4111(2) 0.0586(10) Uani 1 1 d . .
H6 H -0.1533 0.7988 0.4218 0.070 Uiso 1 1 calc R U
C7 C -0.1928(4) 0.6097(3) 0.45487(18) 0.0466(9) Uani 1 1 d . .
C8 C -0.2684(4) 0.6434(3) 0.51283(18) 0.0546(10) Uani 1 1 d . .
H8 H -0.2861 0.7335 0.5236 0.066 Uiso 1 1 calc R U
C9 C -0.3166(4) 0.5470(3) 0.55394(18) 0.0535(10) Uani 1 1 d . .
H9 H -0.3673 0.5727 0.5920 0.064 Uiso 1 1 calc R U
C10 C -0.2909(4) 0.4068(3) 0.53982(16) 0.0437(8) Uani 1 1 d . .
C11 C -0.3340(4) 0.3006(3) 0.58276(16) 0.0438(8) Uani 1 1 d . .
C12 C -0.3759(4) 0.3322(4) 0.65147(17) 0.0534(9) Uani 1 1 d . .
H12 H -0.3690 0.4289 0.6671 0.064 Uiso 1 1 calc R U
C13 C -0.5030(5) 0.2419(5) 0.6791(2) 0.0835(14) Uani 1 1 d . .
H13A H -0.5729 0.2845 0.7091 0.100 Uiso 1 1 calc R U
H13B H -0.5537 0.1653 0.6500 0.100 Uiso 1 1 calc R U
C14 C -0.3374(4) 0.2353(4) 0.70430(18) 0.0547(9) Uani 1 1 d . .
H14 H -0.2904 0.1541 0.6869 0.066 Uiso 1 1 calc R U
C15 C -0.2716(4) 0.2898(4) 0.77266(17) 0.0517(9) Uani 1 1 d . .
C16 C -0.1323(5) 0.2442(4) 0.7980(2) 0.0682(12) Uani 1 1 d . .
H16 H -0.0835 0.1792 0.7729 0.082 Uiso 1 1 calc R U
C17 C -0.0655(5) 0.2944(5) 0.8601(2) 0.0807(13) Uani 1 1 d . .
H17 H 0.0300 0.2652 0.8763 0.097 Uiso 1 1 calc R U
C18 C -0.1391(6) 0.3876(5) 0.8987(2) 0.0794(13) Uani 1 1 d . .
H18 H -0.0946 0.4203 0.9411 0.095 Uiso 1 1 calc R U
C19 C -0.2774(6) 0.4315(4) 0.8743(2) 0.0777(13) Uani 1 1 d . .
H19 H -0.3281 0.4939 0.9003 0.093 Uiso 1 1 calc R U
C20 C -0.3422(5) 0.3848(4) 0.8120(2) 0.0629(11) Uani 1 1 d . .
H20 H -0.4355 0.4174 0.7956 0.075 Uiso 1 1 calc R U
C21 C 0.3412(4) 0.8954(3) 0.93323(16) 0.0417(8) Uani 1 1 d . .
C22 C 0.2860(4) 0.9936(3) 0.97859(16) 0.0426(8) Uani 1 1 d . .
C23 C 0.2148(4) 0.9609(4) 1.03714(17) 0.0558(10) Uani 1 1 d . .
H23 H 0.2048 0.8714 1.0483 0.067 Uiso 1 1 calc R U
C24 C 0.1605(5) 1.0602(4) 1.0775(2) 0.0677(11) Uani 1 1 d . .
H24 H 0.1122 1.0379 1.1159 0.081 Uiso 1 1 calc R U
C25 C 0.1760(5) 1.1962(4) 1.0619(2) 0.0660(11) Uani 1 1 d . .
H25 H 0.1379 1.2629 1.0901 0.079 Uiso 1 1 calc R U
C26 C 0.2463(5) 1.2309(4) 1.00610(19) 0.0594(10) Uani 1 1 d . .
H26 H 0.2565 1.3214 0.9965 0.071 Uiso 1 1 calc R U
C27 C 0.3046(4) 1.1310(3) 0.96207(17) 0.0460(8) Uani 1 1 d . .
C28 C 0.3739(4) 1.1620(4) 0.90270(19) 0.0559(10) Uani 1 1 d . .
H28 H 0.3866 1.2519 0.8922 0.067 Uiso 1 1 calc R U
C29 C 0.4225(4) 1.0633(3) 0.86044(18) 0.0543(9) Uani 1 1 d . .
H29 H 0.4681 1.0869 0.8216 0.065 Uiso 1 1 calc R U
C30 C 0.4053(4) 0.9239(3) 0.87424(16) 0.0402(8) Uani 1 1 d . .
C31 C 0.4536(4) 0.8141(4) 0.82976(17) 0.0445(8) Uani 1 1 d . .
C32 C 0.5373(4) 0.8445(4) 0.76994(16) 0.0483(9) Uani 1 1 d . .
H32 H 0.5580 0.9410 0.7627 0.058 Uiso 1 1 calc R U
C33 C 0.4989(5) 0.7480(5) 0.70749(19) 0.0725(12) Uani 1 1 d . .
H33A H 0.4244 0.6688 0.7104 0.087 Uiso 1 1 calc R U
H33B H 0.4929 0.7872 0.6647 0.087 Uiso 1 1 calc R U
C34 C 0.6564(4) 0.7513(4) 0.74318(17) 0.0481(9) Uani 1 1 d . .
H34 H 0.6713 0.6729 0.7690 0.058 Uiso 1 1 calc R U
C35 C 0.8042(4) 0.8152(3) 0.71867(16) 0.0427(8) Uani 1 1 d . .
C36 C 0.8077(4) 0.8880(3) 0.66239(17) 0.0480(9) Uani 1 1 d . .
H36 H 0.7129 0.8957 0.6375 0.058 Uiso 1 1 calc R U
C37 C 0.9467(5) 0.9491(4) 0.64237(19) 0.0565(10) Uani 1 1 d . .
H37 H 0.9449 0.9950 0.6037 0.068 Uiso 1 1 calc R U
C38 C 1.0877(5) 0.9431(4) 0.6788(2) 0.0640(11) Uani 1 1 d . .
H38 H 1.1816 0.9869 0.6662 0.077 Uiso 1 1 calc R U
C39 C 1.0872(5) 0.8706(5) 0.7344(2) 0.0735(13) Uani 1 1 d . .
H39 H 1.1826 0.8650 0.7593 0.088 Uiso 1 1 calc R U
C40 C 0.9496(4) 0.8061(4) 0.75439(17) 0.0600(11) Uani 1 1 d . .
H40 H 0.9534 0.7563 0.7917 0.072 Uiso 1 1 calc R U

loop_
_atom_site_aniso_label
_atom_site_aniso_U_11
_atom_site_aniso_U_22
_atom_site_aniso_U_33
_atom_site_aniso_U_23
_atom_site_aniso_U_13
_atom_site_aniso_U_12
S1 0.0607(6) 0.0318(5) 0.0479(5) 0.0035(4) 0.0068(4) -0.0017(4)
S2 0.0661(7) 0.0389(5) 0.0656(7) 0.0126(5) 0.0194(5) 0.0060(4)
O1 0.0549(15) 0.0263(12) 0.0573(15) 0.0023(10) 0.0142(11) 0.0013(10)
O2 0.085(2) 0.0348(14) 0.0699(18) 0.0067(12) 0.0187(14) 0.0113(13)
O3 0.0598(17) 0.0628(17) 0.0566(16) 0.0066(13) -0.0078(13) -0.0102(12)
O4 0.0767(18) 0.0401(14) 0.0495(15) 0.0127(11) 0.0161(12) 0.0035(12)
O5 0.117(3) 0.0458(16) 0.094(2) 0.0316(15) 0.0334(18) 0.0267(16)
O6 0.0548(18) 0.077(2) 0.091(2) 0.0119(16) 0.0085(15) -0.0116(14)
N1 0.065(2) 0.0351(16) 0.0472(17) 0.0055(13) 0.0115(14) 0.0020(13)
N2 0.058(2) 0.0439(18) 0.0583(19) 0.0111(14) 0.0187(15) 0.0102(14)
C1 0.042(2) 0.0276(17) 0.047(2) -0.0002(15) 0.0012(15) 0.0041(14)
C2 0.043(2) 0.0342(18) 0.045(2) 0.0055(15) 0.0015(15) -0.0013(14)
C3 0.054(2) 0.040(2) 0.059(2) 0.0031(17) 0.0136(18) -0.0003(16)
C4 0.074(3) 0.054(2) 0.065(3) 0.008(2) 0.022(2) 0.001(2)
C5 0.082(3) 0.049(2) 0.079(3) 0.022(2) 0.023(2) 0.001(2)
C6 0.068(3) 0.037(2) 0.072(3) 0.0113(19) 0.008(2) 0.0029(18)
C7 0.048(2) 0.0343(19) 0.056(2) 0.0003(16) -0.0020(17) 0.0020(15)
C8 0.074(3) 0.0311(19) 0.058(2) -0.0031(17) 0.001(2) 0.0105(17)
C9 0.071(3) 0.039(2) 0.051(2) -0.0031(17) 0.0093(18) 0.0131(18)
C10 0.049(2) 0.0358(19) 0.045(2) 0.0023(15) 0.0048(16) 0.0026(15)
C11 0.046(2) 0.041(2) 0.044(2) 0.0039(16) 0.0049(15) 0.0047(15)
C12 0.063(3) 0.054(2) 0.047(2) 0.0071(18) 0.0145(18) 0.0116(18)
C13 0.066(3) 0.121(4) 0.061(3) 0.003(3) 0.015(2) -0.014(3)
C14 0.058(3) 0.049(2) 0.058(2) 0.0136(18) 0.0126(18) -0.0011(17)
C15 0.058(2) 0.054(2) 0.045(2) 0.0130(18) 0.0138(18) 0.0011(18)
C16 0.072(3) 0.081(3) 0.056(3) 0.018(2) 0.017(2) 0.017(2)
C17 0.068(3) 0.106(4) 0.071(3) 0.037(3) 0.000(2) 0.003(3)
C18 0.093(4) 0.080(3) 0.059(3) 0.009(3) 0.002(3) -0.026(3)
C19 0.095(4) 0.059(3) 0.076(3) -0.003(2) 0.012(3) -0.008(2)
C20 0.073(3) 0.052(2) 0.064(3) 0.009(2) 0.006(2) 0.008(2)
C21 0.045(2) 0.0373(19) 0.043(2) 0.0103(15) 0.0037(15) 0.0022(15)
C22 0.040(2) 0.044(2) 0.043(2) 0.0037(16) 0.0060(15) 0.0009(15)
C23 0.072(3) 0.049(2) 0.048(2) 0.0058(18) 0.0178(19) 0.0026(19)
C24 0.084(3) 0.065(3) 0.057(3) 0.002(2) 0.027(2) 0.003(2)
C25 0.078(3) 0.061(3) 0.060(3) -0.008(2) 0.016(2) 0.013(2)
C26 0.074(3) 0.042(2) 0.061(3) 0.0002(19) 0.008(2) 0.0009(19)
C27 0.049(2) 0.044(2) 0.044(2) 0.0023(16) 0.0018(16) 0.0041(16)
C28 0.072(3) 0.038(2) 0.061(2) 0.0126(18) 0.0176(19) 0.0038(18)
C29 0.067(3) 0.044(2) 0.056(2) 0.0160(18) 0.0219(18) 0.0019(18)
C30 0.0393(19) 0.0400(19) 0.0417(19) 0.0070(15) 0.0057(15) 0.0020(14)
C31 0.040(2) 0.048(2) 0.048(2) 0.0096(17) 0.0085(15) 0.0078(15)
C32 0.052(2) 0.049(2) 0.048(2) 0.0090(17) 0.0150(16) 0.0145(17)
C33 0.058(3) 0.108(4) 0.048(2) 0.001(2) 0.0049(19) -0.010(2)
C34 0.051(2) 0.049(2) 0.046(2) 0.0043(17) 0.0123(17) 0.0091(17)
C35 0.045(2) 0.046(2) 0.0381(19) -0.0041(16) 0.0090(15) 0.0100(16)
C36 0.050(2) 0.044(2) 0.050(2) 0.0046(17) 0.0030(17) 0.0064(16)
C37 0.064(3) 0.048(2) 0.059(2) 0.0071(18) 0.013(2) 0.0002(19)
C38 0.054(3) 0.070(3) 0.066(3) -0.008(2) 0.019(2) -0.007(2)
C39 0.045(3) 0.112(4) 0.063(3) -0.005(3) 0.000(2) 0.016(2)
C40 0.053(3) 0.094(3) 0.037(2) 0.009(2) 0.0087(18) 0.024(2)

loop_
_atom_type_symbol
_atom_type_description
_atom_type_scat_dispersion_real
_atom_type_scat_dispersion_imag
_atom_type_scat_source
C C 0.0033 0.0016 'International Tables Vol C Tables 4.2.6.8 and 6.1.1.4'
H H 0.0000 0.0000 'International Tables Vol C Tables 4.2.6.8 and 6.1.1.4'
N N 0.0061 0.0033 'International Tables Vol C Tables 4.2.6.8 and 6.1.1.4'
O O 0.0106 0.0060 'International Tables Vol C Tables 4.2.6.8 and 6.1.1.4'
S S 0.1246 0.1234 'International Tables Vol C Tables 4.2.6.8 and 6.1.1.4'

loop_
_geom_angle_atom_site_label_1
_geom_angle_atom_site_label_2
_geom_angle_atom_site_label_3
_geom_angle
O2 S1 O3 119.33(15)
O2 S1 N1 109.62(15)
O3 S1 N1 110.49(16)
O2 S1 O1 103.97(14)
O3 S1 O1 107.91(15)
N1 S1 O1 104.27(13)
O5 S2 O6 119.45(19)
O5 S2 O4 104.57(16)
O6 S2 O4 107.25(15)
O5 S2 N2 109.89(16)
O6 S2 N2 109.54(17)
O4 S2 N2 105.08(15)
C1 O1 S1 115.7(2)
C21 O4 S2 116.9(2)
C11 N1 S1 119.5(2)
C31 N2 S2 119.8(2)
C10 C1 O1 119.9(3)
C10 C1 C2 124.9(3)
O1 C1 C2 115.0(3)
C1 C2 C3 123.5(3)
C1 C2 C7 116.6(3)
C3 C2 C7 120.0(3)
C4 C3 C2 119.6(3)
C4 C3 H3 120.2
C2 C3 H3 120.2
C3 C4 C5 120.5(4)
C3 C4 H4 119.7
C5 C4 H4 119.7
C6 C5 C4 121.3(4)
C6 C5 H5 119.3
C4 C5 H5 119.3
C5 C6 C7 121.0(3)
C5 C6 H6 119.5
C7 C6 H6 119.5
C8 C7 C6 122.8(3)
C8 C7 C2 119.7(3)
C6 C7 C2 117.5(3)
C9 C8 C7 121.4(3)
C9 C8 H8 119.3
C7 C8 H8 119.3
C8 C9 C10 121.5(3)
C8 C9 H9 119.3
C10 C9 H9 119.3
C1 C10 C9 116.0(3)
C1 C10 C11 119.9(3)
C9 C10 C11 124.1(3)
N1 C11 C10 122.8(3)
N1 C11 C12 115.6(3)
C10 C11 C12 121.6(3)
C11 C12 C13 118.9(3)
C11 C12 C14 119.0(3)
C13 C12 C14 58.0(2)
C11 C12 H12 116.1
C13 C12 H12 116.1
C14 C12 H12 116.1
C14 C13 C12 61.8(3)
C14 C13 H13A 117.6
C12 C13 H13A 117.6
C14 C13 H13B 117.6
C12 C13 H13B 117.6
H13A C13 H13B 114.7
C13 C14 C15 123.8(3)
C13 C14 C12 60.2(3)
C15 C14 C12 120.2(3)
C13 C14 H14 114.1
C15 C14 H14 114.1
C12 C14 H14 114.1
C16 C15 C20 118.2(4)
C16 C15 C14 118.5(3)
C20 C15 C14 123.3(3)
C17 C16 C15 120.3(4)
C17 C16 H16 119.8
C15 C16 H16 119.8
C16 C17 C18 120.4(4)
C16 C17 H17 119.8
C18 C17 H17 119.8
C19 C18 C17 119.4(4)
C19 C18 H18 120.3
C17 C18 H18 120.3
C20 C19 C18 120.5(4)
C20 C19 H19 119.8
C18 C19 H19 119.8
C19 C20 C15 121.1(4)
C19 C20 H20 119.4
C15 C20 H20 119.4
C30 C21 O4 120.6(3)
C30 C21 C22 124.3(3)
O4 C21 C22 115.1(3)
C23 C22 C21 123.1(3)
C23 C22 C27 120.2(3)
C21 C22 C27 116.6(3)
C24 C23 C22 119.9(4)
C24 C23 H23 120.1
C22 C23 H23 120.1
C23 C24 C25 121.0(4)
C23 C24 H24 119.5
C25 C24 H24 119.5
C26 C25 C24 120.4(4)
C26 C25 H25 119.8
C24 C25 H25 119.8
C25 C26 C27 121.0(4)
C25 C26 H26 119.5
C27 C26 H26 119.5
C28 C27 C26 122.8(3)
C28 C27 C22 119.6(3)
C26 C27 C22 117.6(3)
C29 C28 C27 121.2(3)
C29 C28 H28 119.4
C27 C28 H28 119.4
C28 C29 C30 121.5(3)
C28 C29 H29 119.3
C30 C29 H29 119.3
C21 C30 C29 116.7(3)
C21 C30 C31 119.9(3)
C29 C30 C31 123.4(3)
N2 C31 C30 123.2(3)
N2 C31 C32 116.4(3)
C30 C31 C32 120.4(3)
C31 C32 C33 117.5(3)
C31 C32 C34 120.7(3)
C33 C32 C34 57.8(2)
C31 C32 H32 116.1
C33 C32 H32 116.1
C34 C32 H32 116.1
C34 C33 C32 61.3(2)
C34 C33 H33A 117.6
C32 C33 H33A 117.6
C34 C33 H33B 117.6
C32 C33 H33B 117.6
H33A C33 H33B 114.7
C33 C34 C35 123.7(3)
C33 C34 C32 60.8(2)
C35 C34 C32 117.9(3)
C33 C34 H34 114.6
C35 C34 H34 114.6
C32 C34 H34 114.6
C36 C35 C40 116.9(3)
C36 C35 C34 123.8(3)
C40 C35 C34 119.2(3)
C37 C36 C35 122.1(3)
C37 C36 H36 119.0
C35 C36 H36 119.0
C38 C37 C36 120.6(4)
C38 C37 H37 119.7
C36 C37 H37 119.7
C37 C38 C39 118.3(4)
C37 C38 H38 120.8
C39 C38 H38 120.8
C38 C39 C40 121.9(4)
C38 C39 H39 119.0
C40 C39 H39 119.0
C39 C40 C35 120.2(4)
C39 C40 H40 119.9
C35 C40 H40 119.9

loop_
_geom_bond_atom_site_label_1
_geom_bond_atom_site_label_2
_geom_bond_distance
S1 O2 1.416(2)
S1 O3 1.417(2)
S1 N1 1.607(3)
S1 O1 1.610(2)
S2 O5 1.414(2)
S2 O6 1.420(3)
S2 O4 1.605(2)
S2 N2 1.614(3)
O1 C1 1.402(3)
O4 C21 1.399(4)
N1 C11 1.318(4)
N2 C31 1.308(4)
C1 C10 1.376(4)
C1 C2 1.409(4)
C2 C3 1.411(4)
C2 C7 1.428(4)
C3 C4 1.367(5)
C3 H3 0.9300
C4 C5 1.395(5)
C4 H4 0.9300
C5 C6 1.345(5)
C5 H5 0.9300
C6 C7 1.418(5)
C6 H6 0.9300
C7 C8 1.397(5)
C8 C9 1.363(5)
C8 H8 0.9300
C9 C10 1.435(4)
C9 H9 0.9300
C10 C11 1.448(5)
C11 C12 1.464(4)
C12 C13 1.500(5)
C12 C14 1.525(5)
C12 H12 0.9800
C13 C14 1.468(5)
C13 H13A 0.9700
C13 H13B 0.9700
C14 C15 1.489(5)
C14 H14 0.9800
C15 C16 1.382(5)
C15 C20 1.384(5)
C16 C17 1.372(6)
C16 H16 0.9300
C17 C18 1.378(6)
C17 H17 0.9300
C18 C19 1.361(6)
C18 H18 0.9300
C19 C20 1.362(5)
C19 H19 0.9300
C20 H20 0.9300
C21 C30 1.373(4)
C21 C22 1.412(4)
C22 C23 1.403(5)
C22 C27 1.424(5)
C23 C24 1.357(5)
C23 H23 0.9300
C24 C25 1.403(5)
C24 H24 0.9300
C25 C26 1.356(5)
C25 H25 0.9300
C26 C27 1.419(5)
C26 H26 0.9300
C27 C28 1.406(5)
C28 C29 1.355(5)
C28 H28 0.9300
C29 C30 1.426(4)
C29 H29 0.9300
C30 C31 1.458(4)
C31 C32 1.472(5)
C32 C33 1.516(5)
C32 C34 1.523(4)
C32 H32 0.9800
C33 C34 1.469(5)
C33 H33A 0.9700
C33 H33B 0.9700
C34 C35 1.482(5)
C34 H34 0.9800
C35 C36 1.388(5)
C35 C40 1.398(4)
C36 C37 1.372(5)
C36 H36 0.9300
C37 C38 1.367(5)
C37 H37 0.9300
C38 C39 1.375(6)
C38 H38 0.9300
C39 C40 1.376(6)
C39 H39 0.9300
C40 H40 0.9300

loop_
_geom_torsion_atom_site_label_1
_geom_torsion_atom_site_label_2
_geom_torsion_atom_site_label_3
_geom_torsion_atom_site_label_4
_geom_torsion
O2 S1 O1 C1 -162.4(2)
O3 S1 O1 C1 70.0(2)
N1 S1 O1 C1 -47.5(2)
O5 S2 O4 C21 158.8(2)
O6 S2 O4 C21 -73.5(3)
N2 S2 O4 C21 43.1(3)
O2 S1 N1 C11 145.1(3)
O3 S1 N1 C11 -81.4(3)
O1 S1 N1 C11 34.3(3)
O5 S2 N2 C31 -145.0(3)
O6 S2 N2 C31 81.9(3)
O4 S2 N2 C31 -33.0(3)
S1 O1 C1 C10 34.1(4)
S1 O1 C1 C2 -148.8(2)
C10 C1 C2 C3 -178.3(3)
O1 C1 C2 C3 4.9(4)
C10 C1 C2 C7 0.2(5)
O1 C1 C2 C7 -176.6(3)
C1 C2 C3 C4 178.0(3)
C7 C2 C3 C4 -0.5(5)
C2 C3 C4 C5 2.2(6)
C3 C4 C5 C6 -1.5(6)
C4 C5 C6 C7 -0.9(6)
C5 C6 C7 C8 -177.2(4)
C5 C6 C7 C2 2.5(5)
C1 C2 C7 C8 -0.6(5)
C3 C2 C7 C8 177.9(3)
C1 C2 C7 C6 179.6(3)
C3 C2 C7 C6 -1.8(5)
C6 C7 C8 C9 -180.0(3)
C2 C7 C8 C9 0.3(5)
C7 C8 C9 C10 0.5(6)
O1 C1 C10 C9 177.2(3)
C2 C1 C10 C9 0.4(5)
O1 C1 C10 C11 -1.3(5)
C2 C1 C10 C11 -178.0(3)
C8 C9 C10 C1 -0.8(5)
C8 C9 C10 C11 177.6(3)
S1 N1 C11 C10 -6.6(5)
S1 N1 C11 C12 174.8(2)
C1 C10 C11 N1 -13.8(5)
C9 C10 C11 N1 167.9(3)
C1 C10 C11 C12 164.7(3)
C9 C10 C11 C12 -13.6(5)
N1 C11 C12 C13 -37.4(5)
C10 C11 C12 C13 144.0(4)
N1 C11 C12 C14 30.0(5)
C10 C11 C12 C14 -148.6(3)
C11 C12 C13 C14 107.9(4)
C12 C13 C14 C15 108.3(4)
C11 C12 C14 C13 -107.8(4)
C11 C12 C14 C15 138.1(4)
C13 C12 C14 C15 -114.1(4)
C13 C14 C15 C16 161.2(4)
C12 C14 C15 C16 -126.5(4)
C13 C14 C15 C20 -19.4(6)
C12 C14 C15 C20 52.9(5)
C20 C15 C16 C17 -1.1(6)
C14 C15 C16 C17 178.4(4)
C15 C16 C17 C18 2.0(7)
C16 C17 C18 C19 -1.1(7)
C17 C18 C19 C20 -0.6(7)
C18 C19 C20 C15 1.5(7)
C16 C15 C20 C19 -0.6(6)
C14 C15 C20 C19 179.9(4)
S2 O4 C21 C30 -31.3(4)
S2 O4 C21 C22 149.9(2)
C30 C21 C22 C23 177.2(3)
O4 C21 C22 C23 -4.1(5)
C30 C21 C22 C27 -2.3(5)
O4 C21 C22 C27 176.4(3)
C21 C22 C23 C24 -178.1(3)
C27 C22 C23 C24 1.3(5)
C22 C23 C24 C25 -0.7(6)
C23 C24 C25 C26 -0.2(6)
C24 C25 C26 C27 0.4(6)
C25 C26 C27 C28 178.0(4)
C25 C26 C27 C22 0.2(5)
C23 C22 C27 C28 -179.0(3)
C21 C22 C27 C28 0.5(5)
C23 C22 C27 C26 -1.1(5)
C21 C22 C27 C26 178.4(3)
C26 C27 C28 C29 -177.3(3)
C22 C27 C28 C29 0.5(5)
C27 C28 C29 C30 0.1(6)
O4 C21 C30 C29 -175.8(3)
C22 C21 C30 C29 2.9(5)
O4 C21 C30 C31 3.5(5)
C22 C21 C30 C31 -177.8(3)
C28 C29 C30 C21 -1.7(5)
C28 C29 C30 C31 179.0(3)
S2 N2 C31 C30 10.1(5)
S2 N2 C31 C32 -168.2(2)
C21 C30 C31 N2 8.0(5)
C29 C30 C31 N2 -172.8(3)
C21 C30 C31 C32 -173.7(3)
C29 C30 C31 C32 5.5(5)
N2 C31 C32 C33 35.1(4)
C30 C31 C32 C33 -143.3(3)
N2 C31 C32 C34 -32.0(5)
C30 C31 C32 C34 149.6(3)
C31 C32 C33 C34 -110.6(3)
C32 C33 C34 C35 -105.7(4)
C31 C32 C34 C33 105.2(4)
C31 C32 C34 C35 -139.8(3)
C33 C32 C34 C35 115.0(4)
C33 C34 C35 C36 5.4(5)
C32 C34 C35 C36 -66.6(4)
C33 C34 C35 C40 -176.3(3)
C32 C34 C35 C40 111.7(4)
C40 C35 C36 C37 -0.2(5)
C34 C35 C36 C37 178.1(3)
C35 C36 C37 C38 -1.8(5)
C36 C37 C38 C39 2.2(5)
C37 C38 C39 C40 -0.7(6)
C38 C39 C40 C35 -1.3(6)
C36 C35 C40 C39 1.7(5)
C34 C35 C40 C39 -176.7(3)
